data_1525713
loop_
_publ_author_name
'Bravic, G.'
'von der Muehll, R.'
'Ravez, J.'

_publ_section_title
;
 Crystal structure of ferroelastic Pb5 Al2.96 Cr0.04 F19 at 300 K
;
_journal_name_full 'Journal of Solid State Chemistry'
_journal_page_first 427
_journal_page_last 432
_journal_volume 155
_journal_year 2000
_chemical_formula_sum 'Al3 F19 Pb5'
_chemical_name_systematic 'Pb5 Al3 F19'
_space_group_IT_number 2
_symmetry_space_group_name_Hall '-P 1'
_symmetry_space_group_name_H-M 'P -1'
_cell_angle_alpha 109.27
_cell_angle_beta 110.14
_cell_angle_gamma 83.33
_cell_formula_units_Z 2
_cell_length_a 10.72
_cell_length_b 10.67
_cell_length_c 7.24
_cell_volume 733.929
_citation_journal_id_ASTM JSSCBI
_cod_data_source_file Bravic_JSSCBI_2000_65.cif
_cod_data_source_block Al3F19Pb5
_cod_original_cell_volume 733.9291
_cod_database_code 1525713

loop_
_symmetry_equiv_pos_as_xyz
x,y,z
-x,-y,-z

loop_
_atom_site_label
_atom_site_type_symbol
_atom_site_fract_x
_atom_site_fract_y
_atom_site_fract_z
_atom_site_occupancy
_atom_site_U_iso_or_equiv
F18 F-1 0.439 0.343 0.351 1 0.0
F12 F-1 0.845 0.35 0.264 1 0.0
F1 F-1 0 0 0 1 0.0
F14 F-1 0.639 0.877 0.944 1 0.0
F19 F-1 0.29 0.538 0.411 1 0.0
F13 F-1 0.355 0.16 0.419 1 0.0
Al2 Al+3 0.5157 0.8315 0.679 1 0.0
Al1 Al+3 0.8316 0.4846 0.159 1 0.0
Pb5 Pb+2 0.5167 0.5305 0.2753 1 0.0
F8 F-1 0.201 0.388 -0.035 1 0.0
F4 F-1 0.061 0.164 0.855 1 0.0
F20 F-1 0.461 0.287 0.872 1 0.0
F7 F-1 0.782 0.604 0.373 1 0.0
F6 F-1 0.833 0.066 0.695 1 0.0
Pb2 Pb+2 0.1542 0.3247 0.2332 1 0.0
Pb4 Pb+2 0.2778 0.1549 0.7153 1 0.0
F15 F-1 0.004 0.523 0.276 1 0.0
F17 F-1 0.344 0.56 0.96 1 0.0
F3 F-1 -0.065 0.834 0.632 1 0.0
F2 F-1 0 0 0.5 1 0.0
F11 F-1 0.139 0.642 0.068 1 0.0
Al3 Al+3 0.0035 0.0014 0.249 1 0.0
Pb1 Pb+2 0.3245 0.8454 0.0782 1 0.0
F9 F-1 0.386 0.806 0.763 1 0.0
F16 F-1 0.477 0.006 0.716 1 0.0
F5 F-1 0.161 -0.062 0.796 1 0.0
F10 F-1 0.603 0.219 0.579 1 0.0
Pb3 Pb+2 0.843 0.2792 0.5614 1 0.0
